data_7214652
loop_
_publ_author_name
'Li, Wei-Liang'
'Wu, An-Kai'
'Lee, Kwang-Ming'

_publ_section_title
;
 Anion-controlled dimerized rectangular, herringbone and tape building
 blocks by L-shaped diamide-substituted pyridinium salts via N--H&#x22EF;O
 and C--H&#x22EF;O hydrogen bonding
;
_journal_issue 18
_journal_name_full CrystEngComm
_journal_page_first 6072
_journal_paper_doi 10.1039/c2ce25695a
_journal_volume 14
_journal_year 2012
_chemical_formula_sum 'C9 H10 F3 N3 O5 S'
_chemical_formula_weight 329.26
_chemical_name_systematic
;
?
;
_space_group_IT_number 14
_symmetry_cell_setting monoclinic
_symmetry_space_group_name_Hall '-P 2yn'
_symmetry_space_group_name_H-M 'P 1 21/n 1'
_atom_sites_solution_hydrogens geom
_atom_sites_solution_primary direct
_atom_sites_solution_secondary difmap
_audit_creation_method SHELXL-97
_cell_angle_alpha 90.00
_cell_angle_beta 100.7840(10)
_cell_angle_gamma 90.00
_cell_formula_units_Z 8
_cell_length_a 11.6815(4)
_cell_length_b 12.4142(5)
_cell_length_c 18.5652(7)
_cell_measurement_reflns_used 5238
_cell_measurement_temperature 100(2)
_cell_measurement_theta_max 26.1898
_cell_measurement_theta_min 2.4170
_cell_volume 2644.71(17)
_computing_cell_refinement 'SAINT V7.68A (Bruker AXS, 2009)'
_computing_data_collection 'APEX2 (Bruker AXS, 2010)'
_computing_data_reduction 'SAINT V7.68A (Bruker AXS, 2009)'
_computing_molecular_graphics 'SHELXTL (Sheldrick, 2008)'
_computing_publication_material SHELXTL
_computing_structure_refinement 'SHELXL-97 (Sheldrick, 2008)'
_computing_structure_solution 'SHELXS-97 (Sheldrick, 2008)'
_diffrn_ambient_temperature 100(2)
_diffrn_detector_area_resol_mean 16.6666
_diffrn_measured_fraction_theta_full 0.998
_diffrn_measured_fraction_theta_max 0.998
_diffrn_measurement_device_type 'Bruker APEX-II CCD'
_diffrn_measurement_method '\f and \w scans'
_diffrn_radiation_monochromator graphite
_diffrn_radiation_source 'fine-focus sealed tube'
_diffrn_radiation_type MoK\a
_diffrn_radiation_wavelength 0.71073
_diffrn_reflns_av_R_equivalents 0.0328
_diffrn_reflns_av_sigmaI/netI 0.0302
_diffrn_reflns_limit_h_max 14
_diffrn_reflns_limit_h_min -6
_diffrn_reflns_limit_k_max 15
_diffrn_reflns_limit_k_min -15
_diffrn_reflns_limit_l_max 23
_diffrn_reflns_limit_l_min -23
_diffrn_reflns_number 20963
_diffrn_reflns_theta_full 26.44
_diffrn_reflns_theta_max 26.44
_diffrn_reflns_theta_min 1.91
_exptl_absorpt_coefficient_mu 0.308
_exptl_absorpt_correction_T_max 0.9486
_exptl_absorpt_correction_T_min 0.8345
_exptl_absorpt_correction_type multi-scan
_exptl_absorpt_process_details 'SADABS V2008/1 (Bruker AXS)'
_exptl_crystal_colour Colorless
_exptl_crystal_density_diffrn 1.654
_exptl_crystal_density_meas ?
_exptl_crystal_density_method 'not measured'
_exptl_crystal_description Lump
_exptl_crystal_F_000 1344
_exptl_crystal_size_max 0.25
_exptl_crystal_size_mid 0.20
_exptl_crystal_size_min 0.13
_refine_diff_density_max 0.424
_refine_diff_density_min -0.353
_refine_diff_density_rms 0.053
_refine_ls_extinction_method none
_refine_ls_goodness_of_fit_ref 1.024
_refine_ls_hydrogen_treatment constr
_refine_ls_matrix_type full
_refine_ls_number_parameters 379
_refine_ls_number_reflns 5447
_refine_ls_number_restraints 0
_refine_ls_restrained_S_all 1.024
_refine_ls_R_factor_all 0.0483
_refine_ls_R_factor_gt 0.0350
_refine_ls_shift/su_max 0.001
_refine_ls_shift/su_mean 0.000
_refine_ls_structure_factor_coef Fsqd
_refine_ls_weighting_details 'calc w=1/[\s^2^(Fo^2^)+(0.0395P)^2^+1.3879P] where P=(Fo^2^+2Fc^2^)/3'
_refine_ls_weighting_scheme calc
_refine_ls_wR_factor_gt 0.0816
_refine_ls_wR_factor_ref 0.0880
_reflns_number_gt 4359
_reflns_number_total 5447
_reflns_threshold_expression >2sigma(I)
_cod_data_source_file c2ce25695a.txt
_cod_data_source_block otf
_cod_depositor_comments
;
The following automatic conversions were performed:

'_exptl_crystal_density_meas' value 'not measured' was changed to '?'
- the value is perceived as not measured.

Automatic conversion script
Id: cif_fix_values 3008 2015-01-20 13:52:24Z robertas 
;
_cod_original_sg_symbol_H-M 'P 21/n'
_cod_database_code 7214652

loop_
_symmetry_equiv_pos_as_xyz
'x, y, z'
'-x+1/2, y+1/2, -z+1/2'
'-x, -y, -z'
'x-1/2, -y-1/2, z-1/2'

loop_
_atom_site_label
_atom_site_type_symbol
_atom_site_fract_x
_atom_site_fract_y
_atom_site_fract_z
_atom_site_U_iso_or_equiv
_atom_site_adp_type
_atom_site_occupancy
_atom_site_symmetry_multiplicity
_atom_site_calc_flag
_atom_site_refinement_flags
C31 C 0.26545(16) 0.20296(16) 0.06241(11) 0.0238(4) Uani 1 1 d .
C32 C 0.26674(18) 0.70910(18) 0.92889(11) 0.0301(5) Uani 1 1 d .
C28 C 0.21066(14) 0.83083(15) 0.16868(10) 0.0168(4) Uani 1 1 d .
H28 H 0.2800 0.7894 0.1803 0.020 Uiso 1 1 calc R
C27 C 0.20931(14) 0.93533(15) 0.19205(10) 0.0171(4) Uani 1 1 d .
H27 H 0.2775 0.9660 0.2206 0.020 Uiso 1 1 calc R
C26 C 0.10863(14) 0.99660(14) 0.17419(9) 0.0146(4) Uani 1 1 d .
C25 C 0.01134(15) 0.95130(14) 0.13005(10) 0.0166(4) Uani 1 1 d .
H25 H -0.0570 0.9930 0.1144 0.020 Uiso 1 1 calc R
C24 C 0.01540(15) 0.84510(15) 0.10930(10) 0.0175(4) Uani 1 1 d .
H24 H -0.0517 0.8127 0.0806 0.021 Uiso 1 1 calc R
C22 C 0.11052(15) 0.67176(14) 0.10997(10) 0.0164(4) Uani 1 1 d .
H22B H 0.1904 0.6469 0.1079 0.020 Uiso 1 1 calc R
H22A H 0.0612 0.6608 0.0610 0.020 Uiso 1 1 calc R
C21 C 0.06199(14) 0.60626(14) 0.16710(10) 0.0161(4) Uani 1 1 d .
C23 C 0.10517(14) 1.10467(14) 0.21079(10) 0.0162(4) Uani 1 1 d .
C8 C 0.98291(16) 0.16780(16) 0.39632(11) 0.0239(4) Uani 1 1 d .
H8 H 1.0364 0.1961 0.4368 0.029 Uiso 1 1 calc R
C7 C 0.99165(16) 0.06193(15) 0.37669(11) 0.0243(4) Uani 1 1 d .
H7 H 1.0501 0.0170 0.4038 0.029 Uiso 1 1 calc R
C6 C 0.91463(14) 0.02114(14) 0.31705(10) 0.0144(4) Uani 1 1 d .
C5 C 0.82676(16) 0.08757(16) 0.28226(11) 0.0250(4) Uani 1 1 d .
H5 H 0.7703 0.0604 0.2429 0.030 Uiso 1 1 calc R
C4 C 0.82043(17) 0.19242(16) 0.30411(11) 0.0258(4) Uani 1 1 d .
H4 H 0.7593 0.2375 0.2801 0.031 Uiso 1 1 calc R
C2 C 0.89911(15) 0.34728(14) 0.37649(10) 0.0157(4) Uani 1 1 d .
H2A H 0.9424 0.3598 0.4269 0.019 Uiso 1 1 calc R
H2B H 0.8178 0.3718 0.3740 0.019 Uiso 1 1 calc R
C1 C 0.95541(14) 0.41182(14) 0.32206(10) 0.0153(4) Uani 1 1 d .
C3 C 0.92291(14) -0.08888(14) 0.28425(10) 0.0160(4) Uani 1 1 d .
F1 F 0.27864(10) 0.20423(10) 0.13519(6) 0.0295(3) Uani 1 1 d .
F2 F 0.19031(12) 0.12466(10) 0.03750(8) 0.0423(3) Uani 1 1 d .
F3 F 0.36878(11) 0.17678(12) 0.04664(7) 0.0428(3) Uani 1 1 d .
F4 F 0.24156(15) 0.63221(11) 0.97276(8) 0.0541(4) Uani 1 1 d .
F5 F 0.20031(11) 0.69495(11) 0.86312(7) 0.0413(3) Uani 1 1 d .
F6 F 0.37720(11) 0.69434(14) 0.92205(8) 0.0530(4) Uani 1 1 d .
N22 N 0.11291(12) 0.78686(11) 0.12907(8) 0.0144(3) Uani 1 1 d .
N21 N 0.04958(13) 0.50191(12) 0.15245(9) 0.0205(3) Uani 1 1 d .
H21B H 0.0224 0.4589 0.1830 0.025 Uiso 1 1 calc R
H21A H 0.0685 0.4757 0.1122 0.025 Uiso 1 1 calc R
N23 N 0.02902(13) 1.17695(12) 0.17722(9) 0.0203(3) Uani 1 1 d .
H23B H 0.0212 1.2393 0.1983 0.024 Uiso 1 1 calc R
H23A H -0.0134 1.1623 0.1340 0.024 Uiso 1 1 calc R
N2 N 0.90004(12) 0.23172(11) 0.35925(8) 0.0139(3) Uani 1 1 d .
N1 N 0.95376(13) 0.51709(12) 0.33171(8) 0.0187(3) Uani 1 1 d .
H1B H 0.9849 0.5601 0.3030 0.022 Uiso 1 1 calc R
H1A H 0.9215 0.5443 0.3669 0.022 Uiso 1 1 calc R
N3 N 1.01984(13) -0.14526(12) 0.30657(8) 0.0185(3) Uani 1 1 d .
H3B H 1.0291 -0.2081 0.2865 0.022 Uiso 1 1 calc R
H3A H 1.0747 -0.1197 0.3414 0.022 Uiso 1 1 calc R
O5 O 0.21227(11) 0.31455(12) -0.05519(7) 0.0278(3) Uani 1 1 d .
O4 O 0.30522(14) 0.40508(12) 0.05736(9) 0.0420(4) Uani 1 1 d .
O3 O 0.10390(12) 0.34810(12) 0.04146(8) 0.0313(3) Uani 1 1 d .
O25 O 0.12571(11) 0.84387(11) 0.97047(7) 0.0226(3) Uani 1 1 d .
O24 O 0.32633(12) 0.84022(13) 1.03588(8) 0.0311(3) Uani 1 1 d .
O23 O 0.27817(13) 0.91475(13) 0.91221(8) 0.0358(4) Uani 1 1 d .
O21 O 0.03756(11) 0.64933(10) 0.22224(7) 0.0210(3) Uani 1 1 d .
O22 O 0.16765(11) 1.11863(10) 0.27105(7) 0.0221(3) Uani 1 1 d .
O1 O 0.99860(11) 0.36658(10) 0.27434(7) 0.0190(3) Uani 1 1 d .
O2 O 0.84296(11) -0.11980(10) 0.23590(7) 0.0216(3) Uani 1 1 d .
S1 S 0.21631(4) 0.33285(4) 0.02164(3) 0.01975(12) Uani 1 1 d .
S2 S 0.24771(4) 0.84229(4) 0.96647(3) 0.02001(12) Uani 1 1 d .

loop_
_atom_site_aniso_label
_atom_site_aniso_U_11
_atom_site_aniso_U_22
_atom_site_aniso_U_33
_atom_site_aniso_U_23
_atom_site_aniso_U_13
_atom_site_aniso_U_12
C31 0.0229(9) 0.0259(10) 0.0213(10) -0.0007(8) 0.0007(8) -0.0034(8)
C32 0.0303(11) 0.0417(13) 0.0185(10) 0.0014(9) 0.0050(8) 0.0130(9)
C28 0.0138(8) 0.0191(9) 0.0174(9) 0.0011(8) 0.0026(7) 0.0005(7)
C27 0.0133(8) 0.0181(9) 0.0190(9) -0.0008(7) 0.0010(7) -0.0022(7)
C26 0.0164(8) 0.0150(9) 0.0129(9) 0.0026(7) 0.0046(7) -0.0016(7)
C25 0.0159(8) 0.0170(9) 0.0159(9) 0.0023(7) 0.0002(7) 0.0019(7)
C24 0.0160(8) 0.0194(9) 0.0156(9) 0.0014(8) -0.0011(7) -0.0012(7)
C22 0.0200(8) 0.0144(9) 0.0145(9) -0.0008(7) 0.0025(7) 0.0000(7)
C21 0.0158(8) 0.0164(9) 0.0158(9) -0.0001(7) 0.0023(7) -0.0007(7)
C23 0.0160(8) 0.0172(9) 0.0167(9) 0.0011(7) 0.0066(7) -0.0030(7)
C8 0.0218(9) 0.0211(10) 0.0243(10) -0.0048(8) -0.0070(8) 0.0041(8)
C7 0.0229(9) 0.0180(10) 0.0278(11) -0.0021(8) -0.0063(8) 0.0067(8)
C6 0.0137(8) 0.0145(9) 0.0156(9) 0.0021(7) 0.0039(6) -0.0024(6)
C5 0.0228(9) 0.0187(10) 0.0283(11) -0.0041(8) -0.0091(8) 0.0024(8)
C4 0.0228(9) 0.0211(10) 0.0284(11) -0.0023(9) -0.0085(8) 0.0059(8)
C2 0.0184(8) 0.0123(8) 0.0170(9) -0.0016(7) 0.0046(7) 0.0010(7)
C1 0.0120(7) 0.0156(9) 0.0175(9) -0.0005(7) 0.0007(7) 0.0010(7)
C3 0.0171(8) 0.0138(9) 0.0175(9) 0.0023(7) 0.0044(7) -0.0028(7)
F1 0.0295(6) 0.0380(7) 0.0199(6) 0.0062(5) 0.0015(5) -0.0086(5)
F2 0.0542(8) 0.0214(6) 0.0427(8) 0.0008(6) -0.0130(6) -0.0116(6)
F3 0.0361(7) 0.0570(9) 0.0365(8) 0.0081(7) 0.0103(6) 0.0222(6)
F4 0.0963(12) 0.0265(7) 0.0456(9) 0.0072(6) 0.0292(9) 0.0165(8)
F5 0.0432(7) 0.0491(8) 0.0277(7) -0.0116(6) -0.0029(6) 0.0117(6)
F6 0.0352(7) 0.0840(12) 0.0402(8) -0.0167(8) 0.0078(6) 0.0290(7)
N22 0.0175(7) 0.0138(7) 0.0120(7) 0.0010(6) 0.0031(6) -0.0020(6)
N21 0.0299(8) 0.0144(8) 0.0191(8) -0.0019(7) 0.0097(7) -0.0024(6)
N23 0.0202(7) 0.0153(8) 0.0241(9) -0.0039(7) 0.0008(6) 0.0031(6)
N2 0.0150(7) 0.0127(7) 0.0142(7) 0.0006(6) 0.0036(6) 0.0003(6)
N1 0.0257(8) 0.0133(8) 0.0197(8) -0.0014(6) 0.0110(6) -0.0010(6)
N3 0.0227(8) 0.0140(8) 0.0181(8) -0.0022(6) 0.0019(6) 0.0025(6)
O5 0.0263(7) 0.0393(9) 0.0178(7) 0.0038(6) 0.0043(6) -0.0004(6)
O4 0.0459(9) 0.0306(9) 0.0389(9) 0.0084(7) -0.0190(7) -0.0218(7)
O3 0.0295(7) 0.0387(9) 0.0262(8) -0.0062(7) 0.0061(6) 0.0079(6)
O25 0.0191(6) 0.0269(7) 0.0222(7) 0.0021(6) 0.0051(5) 0.0038(5)
O24 0.0244(7) 0.0449(9) 0.0218(8) -0.0026(7) -0.0012(6) 0.0084(6)
O23 0.0351(8) 0.0433(9) 0.0318(9) 0.0128(7) 0.0136(7) -0.0044(7)
O21 0.0318(7) 0.0149(6) 0.0181(7) -0.0018(5) 0.0093(6) -0.0022(5)
O22 0.0257(7) 0.0192(7) 0.0194(7) -0.0031(6) -0.0011(6) -0.0022(5)
O1 0.0232(6) 0.0151(6) 0.0209(7) -0.0011(5) 0.0096(5) 0.0015(5)
O2 0.0201(6) 0.0178(7) 0.0254(7) -0.0042(6) 0.0007(5) -0.0033(5)
S1 0.0196(2) 0.0201(2) 0.0179(2) -0.00141(19) -0.00077(17) -0.00539(18)
S2 0.0177(2) 0.0264(3) 0.0164(2) 0.0045(2) 0.00434(17) 0.00245(18)

loop_
_atom_type_symbol
_atom_type_description
_atom_type_scat_dispersion_real
_atom_type_scat_dispersion_imag
_atom_type_scat_source
C C 0.0033 0.0016 'International Tables Vol C Tables 4.2.6.8 and 6.1.1.4'
H H 0.0000 0.0000 'International Tables Vol C Tables 4.2.6.8 and 6.1.1.4'
N N 0.0061 0.0033 'International Tables Vol C Tables 4.2.6.8 and 6.1.1.4'
O O 0.0106 0.0060 'International Tables Vol C Tables 4.2.6.8 and 6.1.1.4'
F F 0.0171 0.0103 'International Tables Vol C Tables 4.2.6.8 and 6.1.1.4'
S S 0.1246 0.1234 'International Tables Vol C Tables 4.2.6.8 and 6.1.1.4'

loop_
_geom_angle_atom_site_label_1
_geom_angle_atom_site_label_2
_geom_angle_atom_site_label_3
_geom_angle
F1 C31 F2 107.72(16)
F1 C31 F3 106.74(15)
F2 C31 F3 108.08(17)
F1 C31 S1 112.19(14)
F2 C31 S1 111.36(13)
F3 C31 S1 110.54(14)
F4 C32 F5 108.12(19)
F4 C32 F6 106.87(18)
F5 C32 F6 107.66(16)
F4 C32 S2 111.19(14)
F5 C32 S2 112.26(14)
F6 C32 S2 110.52(16)
N22 C28 C27 119.76(16)
N22 C28 H28 120.1
C27 C28 H28 120.1
C28 C27 C26 120.21(16)
C28 C27 H27 119.9
C26 C27 H27 119.9
C27 C26 C25 118.83(16)
C27 C26 C23 118.22(15)
C25 C26 C23 122.54(15)
C24 C25 C26 119.04(16)
C24 C25 H25 120.5
C26 C25 H25 120.5
N22 C24 C25 120.77(16)
N22 C24 H24 119.6
C25 C24 H24 119.6
N22 C22 C21 110.03(14)
N22 C22 H22B 109.7
C21 C22 H22B 109.7
N22 C22 H22A 109.7
C21 C22 H22A 109.7
H22B C22 H22A 108.2
O21 C21 N21 124.03(17)
O21 C21 C22 121.24(16)
N21 C21 C22 114.73(15)
O22 C23 N23 124.17(17)
O22 C23 C26 118.33(16)
N23 C23 C26 117.38(15)
N2 C8 C7 120.91(17)
N2 C8 H8 119.5
C7 C8 H8 119.5
C8 C7 C6 119.52(17)
C8 C7 H7 120.2
C6 C7 H7 120.2
C5 C6 C7 118.09(17)
C5 C6 C3 116.83(16)
C7 C6 C3 124.99(16)
C4 C5 C6 120.41(17)
C4 C5 H5 119.8
C6 C5 H5 119.8
N2 C4 C5 120.28(17)
N2 C4 H4 119.9
C5 C4 H4 119.9
N2 C2 C1 110.20(14)
N2 C2 H2A 109.6
C1 C2 H2A 109.6
N2 C2 H2B 109.6
C1 C2 H2B 109.6
H2A C2 H2B 108.1
O1 C1 N1 124.51(17)
O1 C1 C2 121.30(15)
N1 C1 C2 114.19(15)
O2 C3 N3 123.33(17)
O2 C3 C6 118.74(15)
N3 C3 C6 117.83(15)
C24 N22 C28 121.25(15)
C24 N22 C22 118.74(14)
C28 N22 C22 119.95(14)
C21 N21 H21B 120.0
C21 N21 H21A 120.0
H21B N21 H21A 120.0
C23 N23 H23B 120.0
C23 N23 H23A 120.0
H23B N23 H23A 120.0
C8 N2 C4 120.59(16)
C8 N2 C2 120.05(15)
C4 N2 C2 119.29(15)
C1 N1 H1B 120.0
C1 N1 H1A 120.0
H1B N1 H1A 120.0
C3 N3 H3B 120.0
C3 N3 H3A 120.0
H3B N3 H3A 120.0
O5 S1 O4 116.33(10)
O5 S1 O3 114.34(8)
O4 S1 O3 114.50(10)
O5 S1 C31 102.78(9)
O4 S1 C31 102.45(9)
O3 S1 C31 103.93(9)
O24 S2 O25 115.26(8)
O24 S2 O23 115.94(10)
O25 S2 O23 113.74(9)
O24 S2 C32 102.93(9)
O25 S2 C32 102.97(9)
O23 S2 C32 103.55(10)

loop_
_geom_bond_atom_site_label_1
_geom_bond_atom_site_label_2
_geom_bond_distance
C31 F1 1.331(2)
C31 F2 1.333(2)
C31 F3 1.334(2)
C31 S1 1.828(2)
C32 F4 1.323(3)
C32 F5 1.330(2)
C32 F6 1.333(2)
C32 S2 1.824(2)
C28 N22 1.352(2)
C28 C27 1.369(3)
C28 H28 0.9500
C27 C26 1.388(2)
C27 H27 0.9500
C26 C25 1.389(2)
C26 C23 1.508(2)
C25 C24 1.377(3)
C25 H25 0.9500
C24 N22 1.341(2)
C24 H24 0.9500
C22 N22 1.471(2)
C22 C21 1.527(2)
C22 H22B 0.9900
C22 H22A 0.9900
C21 O21 1.235(2)
C21 N21 1.326(2)
C23 O22 1.228(2)
C23 N23 1.333(2)
C8 N2 1.338(2)
C8 C7 1.373(3)
C8 H8 0.9500
C7 C6 1.385(3)
C7 H7 0.9500
C6 C5 1.379(2)
C6 C3 1.506(2)
C5 C4 1.370(3)
C5 H5 0.9500
C4 N2 1.340(2)
C4 H4 0.9500
C2 N2 1.470(2)
C2 C1 1.531(2)
C2 H2A 0.9900
C2 H2B 0.9900
C1 O1 1.234(2)
C1 N1 1.320(2)
C3 O2 1.229(2)
C3 N3 1.330(2)
N21 H21B 0.8800
N21 H21A 0.8800
N23 H23B 0.8800
N23 H23A 0.8800
N1 H1B 0.8800
N1 H1A 0.8800
N3 H3B 0.8800
N3 H3A 0.8800
O5 S1 1.4363(14)
O4 S1 1.4370(14)
O3 S1 1.4410(14)
O25 S2 1.4410(13)
O24 S2 1.4360(14)
O23 S2 1.4439(15)
